data_7153057
loop_
_publ_author_name
'Dou, Xiaowei'
'Lu, Yixin'

_publ_section_title
;
 Enantioselective conjugate addition of 3-fluoro-oxindoles to vinyl
 sulfone: an organocatalytic access to chiral 3-fluoro-3-substituted
 oxindoles.
;
_journal_issue 32
_journal_name_full 'Organic &amp; biomolecular chemistry'
_journal_page_first 5217
_journal_page_last 5221
_journal_paper_doi 10.1039/c3ob41267a
_journal_volume 11
_journal_year 2013
_chemical_formula_sum 'C27 H25 F2 N O7 S2'
_chemical_formula_weight 577.60
_chemical_name_systematic
;
?
;
_space_group_IT_number 19
_symmetry_cell_setting orthorhombic
_symmetry_space_group_name_Hall 'P 2ac 2ab'
_symmetry_space_group_name_H-M 'P 21 21 21'
_atom_sites_solution_hydrogens geom
_atom_sites_solution_primary direct
_atom_sites_solution_secondary difmap
_audit_creation_method SHELXL-97
_cell_angle_alpha 90.00
_cell_angle_beta 90.00
_cell_angle_gamma 90.00
_cell_formula_units_Z 4
_cell_length_a 8.2718(7)
_cell_length_b 13.6799(13)
_cell_length_c 23.831(2)
_cell_measurement_reflns_used 4443
_cell_measurement_temperature 100(2)
_cell_measurement_theta_max 25.81
_cell_measurement_theta_min 2.27
_cell_volume 2696.7(4)
_computing_cell_refinement 'Bruker SAINT'
_computing_data_collection 'Bruker APEX2'
_computing_data_reduction 'Bruker SAINT'
_computing_molecular_graphics 'Bruker SHELXTL'
_computing_publication_material 'Bruker SHELXTL'
_computing_structure_refinement 'SHELXL-97 (Sheldrick, 2008)'
_computing_structure_solution 'SHELXS-97 (Sheldrick, 2008)'
_diffrn_ambient_temperature 100(2)
_diffrn_measured_fraction_theta_full 0.999
_diffrn_measured_fraction_theta_max 0.999
_diffrn_measurement_device_type 'Bruker APEX-II CCD'
_diffrn_measurement_method '\f and \w scans'
_diffrn_radiation_monochromator graphite
_diffrn_radiation_source 'fine-focus sealed tube'
_diffrn_radiation_type MoK\a
_diffrn_radiation_wavelength 0.71073
_diffrn_reflns_av_R_equivalents 0.0465
_diffrn_reflns_av_sigmaI/netI 0.0532
_diffrn_reflns_limit_h_max 10
_diffrn_reflns_limit_h_min -10
_diffrn_reflns_limit_k_max 14
_diffrn_reflns_limit_k_min -17
_diffrn_reflns_limit_l_max 30
_diffrn_reflns_limit_l_min -28
_diffrn_reflns_number 19152
_diffrn_reflns_theta_full 27.50
_diffrn_reflns_theta_max 27.50
_diffrn_reflns_theta_min 1.71
_exptl_absorpt_coefficient_mu 0.258
_exptl_absorpt_correction_T_max 0.7457
_exptl_absorpt_correction_T_min 0.6628
_exptl_absorpt_correction_type multi-scan
_exptl_absorpt_process_details 'Sadabs, (Sheldrick 2008)'
_exptl_crystal_colour Colourless
_exptl_crystal_density_diffrn 1.423
_exptl_crystal_density_meas ?
_exptl_crystal_density_method 'not measured'
_exptl_crystal_description Rod
_exptl_crystal_F_000 1200
_exptl_crystal_size_max 0.60
_exptl_crystal_size_mid 0.20
_exptl_crystal_size_min 0.08
_refine_diff_density_max 0.472
_refine_diff_density_min -0.260
_refine_diff_density_rms 0.054
_refine_ls_abs_structure_details 'Flack H D (1983), Acta Cryst. A39, 876-881'
_refine_ls_abs_structure_Flack 0.12(6)
_refine_ls_extinction_method none
_refine_ls_goodness_of_fit_ref 1.028
_refine_ls_hydrogen_treatment constr
_refine_ls_matrix_type full
_refine_ls_number_parameters 355
_refine_ls_number_reflns 6196
_refine_ls_number_restraints 0
_refine_ls_restrained_S_all 1.028
_refine_ls_R_factor_all 0.0458
_refine_ls_R_factor_gt 0.0402
_refine_ls_shift/su_max 0.001
_refine_ls_shift/su_mean 0.000
_refine_ls_structure_factor_coef Fsqd
_refine_ls_weighting_details 'calc w=1/[\s^2^(Fo^2^)+(0.0456P)^2^+0.0896P] where P=(Fo^2^+2Fc^2^)/3'
_refine_ls_weighting_scheme calc
_refine_ls_wR_factor_gt 0.0883
_refine_ls_wR_factor_ref 0.0910
_reflns_number_gt 5640
_reflns_number_total 6196
_reflns_threshold_expression >2sigma(I)
_cod_data_source_file c3ob41267a.txt
_cod_data_source_block c009
_cod_depositor_comments
;
The following automatic conversions were performed:

'_symmetry_cell_setting' value 'Orthorhombic' changed to
'orthorhombic' according to
/home/saulius/struct/CIF-dictionaries/cif_core.dic dictionary named
'cif_core.dic' version 2.4.2 from
2011-04-26.

'_exptl_absorpt_correction_type' value 'MUlti-scan'
changed to 'multi-scan' according to
/home/saulius/struct/CIF-dictionaries/cif_core.dic dictionary named
'cif_core.dic' version 2.4.2 from 2011-04-26.

Automatic conversion script
Id: cif_fix_values 1891 2012-01-12 08:04:46Z andrius 

The following automatic conversions were performed:

'_exptl_crystal_density_meas' value 'Not Measured' was changed to '?'
- the value is perceived as not measured.

Automatic conversion script
Id: cif_fix_values 3008 2015-01-20 13:52:24Z robertas 
;
_cod_original_sg_symbol_H-M P2(1)2(1)2(1)
_cod_database_code 7153057

loop_
_symmetry_equiv_pos_as_xyz
'x, y, z'
'x+1/2, -y+1/2, -z'
'-x, y+1/2, -z+1/2'
'-x+1/2, -y, z+1/2'

loop_
_atom_site_label
_atom_site_type_symbol
_atom_site_fract_x
_atom_site_fract_y
_atom_site_fract_z
_atom_site_U_iso_or_equiv
_atom_site_adp_type
_atom_site_occupancy
_atom_site_symmetry_multiplicity
_atom_site_calc_flag
_atom_site_refinement_flags
S1 S 0.99965(6) 0.10550(4) 0.918504(18) 0.01472(11) Uani 1 1 d .
S2 S 1.01594(6) 0.25358(4) 0.821324(19) 0.01652(12) Uani 1 1 d .
F1 F 0.39050(16) -0.22249(10) 0.82686(5) 0.0258(3) Uani 1 1 d .
F2 F 0.91053(16) 0.01119(10) 0.74269(5) 0.0232(3) Uani 1 1 d .
O3 O 0.83741(18) -0.24460(11) 0.89542(6) 0.0212(3) Uani 1 1 d .
O5 O 0.95542(19) 0.19345(12) 0.94740(6) 0.0234(4) Uani 1 1 d .
O4 O 0.90906(18) 0.01817(11) 0.92935(6) 0.0201(3) Uani 1 1 d .
O6 O 1.03670(18) 0.24729(11) 0.76194(6) 0.0252(4) Uani 1 1 d .
O1 O 1.00175(19) -0.10432(10) 0.83436(6) 0.0200(3) Uani 1 1 d .
O7 O 0.88561(19) 0.31060(12) 0.84325(7) 0.0230(4) Uani 1 1 d .
O2 O 0.68185(19) -0.31155(11) 0.82655(6) 0.0234(4) Uani 1 1 d .
N1 N 0.7290(2) -0.14628(12) 0.83171(7) 0.0158(4) Uani 1 1 d .
C1 C 0.8641(3) -0.08707(16) 0.82208(8) 0.0161(4) Uani 1 1 d .
C2 C 0.8066(3) 0.00273(16) 0.78860(8) 0.0160(4) Uani 1 1 d .
C3 C 0.6376(3) -0.02457(16) 0.77223(9) 0.0176(5) Uani 1 1 d .
C4 C 0.5257(3) 0.02620(17) 0.74030(9) 0.0227(5) Uani 1 1 d .
H4 H 0.5548 0.0853 0.7220 0.027 Uiso 1 1 calc R
C5 C 0.3702(3) -0.01104(18) 0.73562(10) 0.0244(5) Uani 1 1 d .
H5 H 0.2931 0.0214 0.7127 0.029 Uiso 1 1 calc R
C6 C 0.3266(3) -0.09549(17) 0.76432(9) 0.0206(5) Uani 1 1 d .
H6 H 0.2192 -0.1197 0.7616 0.025 Uiso 1 1 calc R
C7 C 0.4387(3) -0.14408(16) 0.79663(8) 0.0166(4) Uani 1 1 d .
C8 C 0.5963(2) -0.11080(16) 0.79967(8) 0.0142(4) Uani 1 1 d .
C9 C 0.7449(3) -0.24461(16) 0.85022(8) 0.0176(4) Uani 1 1 d .
C10 C 0.9138(3) -0.33587(17) 0.91542(10) 0.0244(5) Uani 1 1 d .
C11 C 1.0176(3) -0.37701(19) 0.86895(10) 0.0345(6) Uani 1 1 d .
H11A H 0.9484 -0.3988 0.8380 0.052 Uiso 1 1 calc R
H11B H 1.0799 -0.4326 0.8833 0.052 Uiso 1 1 calc R
H11C H 1.0918 -0.3264 0.8554 0.052 Uiso 1 1 calc R
C12 C 0.7851(4) -0.40678(19) 0.93556(11) 0.0341(6) Uani 1 1 d .
H12A H 0.7176 -0.3749 0.9639 0.051 Uiso 1 1 calc R
H12B H 0.8371 -0.4645 0.9520 0.051 Uiso 1 1 calc R
H12C H 0.7177 -0.4268 0.9038 0.051 Uiso 1 1 calc R
C13 C 1.0173(4) -0.2981(2) 0.96357(10) 0.0382(7) Uani 1 1 d .
H13A H 1.0927 -0.2487 0.9494 0.057 Uiso 1 1 calc R
H13B H 1.0783 -0.3525 0.9800 0.057 Uiso 1 1 calc R
H13C H 0.9476 -0.2690 0.9923 0.057 Uiso 1 1 calc R
C14 C 0.8130(2) 0.09837(15) 0.82154(9) 0.0164(4) Uani 1 1 d .
H14A H 0.7393 0.0931 0.8541 0.020 Uiso 1 1 calc R
H14B H 0.7721 0.1517 0.7973 0.020 Uiso 1 1 calc R
C15 C 0.9829(3) 0.12675(14) 0.84301(8) 0.0139(4) Uani 1 1 d .
H15 H 1.0643 0.0847 0.8235 0.017 Uiso 1 1 calc R
C16 C 1.2065(3) 0.07960(15) 0.93088(8) 0.0145(4) Uani 1 1 d .
C17 C 1.2680(3) -0.00903(17) 0.91262(8) 0.0192(5) Uani 1 1 d .
H17 H 1.2015 -0.0548 0.8934 0.023 Uiso 1 1 calc R
C18 C 1.4295(3) -0.02898(19) 0.92318(8) 0.0242(5) Uani 1 1 d .
H18 H 1.4745 -0.0894 0.9112 0.029 Uiso 1 1 calc R
C19 C 1.5252(3) 0.03776(18) 0.95079(8) 0.0239(5) Uani 1 1 d .
H19 H 1.6361 0.0236 0.9572 0.029 Uiso 1 1 calc R
C20 C 1.4610(3) 0.12541(17) 0.96931(9) 0.0246(5) Uani 1 1 d .
H20 H 1.5274 0.1708 0.9888 0.030 Uiso 1 1 calc R
C21 C 1.2992(3) 0.14708(16) 0.95943(9) 0.0212(5) Uani 1 1 d .
H21 H 1.2537 0.2069 0.9720 0.025 Uiso 1 1 calc R
C22 C 1.1983(3) 0.29365(15) 0.85128(8) 0.0158(4) Uani 1 1 d .
C23 C 1.1928(3) 0.36051(16) 0.89486(9) 0.0198(5) Uani 1 1 d .
H23 H 1.0922 0.3825 0.9094 0.024 Uiso 1 1 calc R
C24 C 1.3374(3) 0.39478(18) 0.91688(10) 0.0264(5) Uani 1 1 d .
H24 H 1.3367 0.4406 0.9468 0.032 Uiso 1 1 calc R
C25 C 1.4828(3) 0.36197(17) 0.89500(10) 0.0288(5) Uani 1 1 d .
H25 H 1.5814 0.3855 0.9103 0.035 Uiso 1 1 calc R
C26 C 1.4869(3) 0.29609(17) 0.85152(9) 0.0267(5) Uani 1 1 d .
H26 H 1.5878 0.2744 0.8371 0.032 Uiso 1 1 calc R
C27 C 1.3433(3) 0.26111(17) 0.82850(9) 0.0214(5) Uani 1 1 d .
H27 H 1.3444 0.2162 0.7981 0.026 Uiso 1 1 calc R

loop_
_atom_site_aniso_label
_atom_site_aniso_U_11
_atom_site_aniso_U_22
_atom_site_aniso_U_33
_atom_site_aniso_U_23
_atom_site_aniso_U_13
_atom_site_aniso_U_12
S1 0.0103(2) 0.0176(2) 0.0163(2) 0.00219(19) 0.0013(2) 0.0018(2)
S2 0.0117(2) 0.0169(2) 0.0209(2) 0.0050(2) -0.0035(2) -0.0017(2)
F1 0.0176(6) 0.0266(7) 0.0332(7) 0.0048(6) 0.0009(6) -0.0078(6)
F2 0.0194(7) 0.0300(8) 0.0202(6) 0.0006(6) 0.0055(5) -0.0077(6)
O3 0.0245(8) 0.0172(8) 0.0218(7) 0.0008(6) -0.0089(6) 0.0001(7)
O5 0.0221(9) 0.0251(8) 0.0229(7) 0.0000(7) 0.0048(6) 0.0071(7)
O4 0.0121(8) 0.0226(8) 0.0255(8) 0.0074(7) 0.0024(6) -0.0001(6)
O6 0.0257(9) 0.0282(8) 0.0215(7) 0.0082(7) -0.0069(6) -0.0078(8)
O1 0.0120(7) 0.0219(7) 0.0262(7) -0.0042(6) -0.0030(7) -0.0005(7)
O7 0.0134(8) 0.0195(8) 0.0361(9) 0.0034(7) -0.0033(7) 0.0013(7)
O2 0.0231(9) 0.0186(8) 0.0284(8) -0.0015(7) -0.0073(7) -0.0028(7)
N1 0.0114(9) 0.0165(9) 0.0194(9) 0.0013(7) -0.0044(7) -0.0001(7)
C1 0.0146(11) 0.0183(11) 0.0154(9) -0.0077(9) 0.0008(8) -0.0030(8)
C2 0.0140(11) 0.0188(11) 0.0151(9) 0.0020(8) 0.0008(8) -0.0041(9)
C3 0.0155(11) 0.0215(12) 0.0157(10) 0.0004(9) 0.0004(8) -0.0020(9)
C4 0.0245(13) 0.0226(11) 0.0209(10) 0.0047(9) -0.0071(10) -0.0039(10)
C5 0.0199(12) 0.0269(13) 0.0264(11) -0.0012(10) -0.0096(10) 0.0014(10)
C6 0.0112(10) 0.0271(12) 0.0233(10) -0.0077(10) -0.0032(9) -0.0009(9)
C7 0.0161(10) 0.0175(11) 0.0162(10) -0.0010(9) 0.0023(8) -0.0043(9)
C8 0.0109(10) 0.0182(11) 0.0134(9) -0.0017(9) -0.0017(8) 0.0009(9)
C9 0.0160(10) 0.0187(11) 0.0180(10) -0.0005(9) -0.0004(8) -0.0010(9)
C10 0.0282(13) 0.0178(11) 0.0273(12) 0.0055(10) -0.0089(10) 0.0015(10)
C11 0.0300(14) 0.0311(13) 0.0424(13) 0.0056(11) -0.0038(12) 0.0118(13)
C12 0.0401(16) 0.0259(13) 0.0362(13) 0.0098(11) -0.0102(12) -0.0044(12)
C13 0.0415(17) 0.0338(14) 0.0391(13) 0.0077(11) -0.0214(13) -0.0047(14)
C14 0.0114(9) 0.0168(10) 0.0210(10) 0.0037(9) -0.0037(8) -0.0022(9)
C15 0.0118(10) 0.0138(9) 0.0163(9) 0.0010(7) -0.0013(8) 0.0012(8)
C16 0.0101(10) 0.0204(11) 0.0129(9) 0.0047(8) 0.0008(8) 0.0005(8)
C17 0.0154(11) 0.0271(12) 0.0151(9) -0.0074(9) -0.0041(8) 0.0034(9)
C18 0.0176(12) 0.0403(14) 0.0146(10) -0.0060(10) -0.0019(9) 0.0131(10)
C19 0.0089(11) 0.0454(14) 0.0174(9) 0.0117(10) -0.0002(8) -0.0011(10)
C20 0.0219(13) 0.0260(12) 0.0258(11) 0.0090(10) -0.0098(9) -0.0106(10)
C21 0.0238(12) 0.0194(11) 0.0204(10) 0.0047(9) -0.0061(9) -0.0013(10)
C22 0.0139(10) 0.0157(10) 0.0178(10) 0.0058(8) -0.0007(8) -0.0032(9)
C23 0.0178(11) 0.0178(11) 0.0239(11) 0.0045(9) -0.0005(9) -0.0015(9)
C24 0.0308(13) 0.0199(12) 0.0283(12) 0.0037(10) -0.0084(10) -0.0046(10)
C25 0.0174(12) 0.0307(13) 0.0383(12) 0.0115(11) -0.0100(11) -0.0101(11)
C26 0.0130(11) 0.0300(12) 0.0370(12) 0.0121(10) 0.0010(11) -0.0009(11)
C27 0.0184(11) 0.0222(12) 0.0237(11) 0.0067(10) 0.0027(8) -0.0005(9)

loop_
_atom_type_symbol
_atom_type_description
_atom_type_scat_dispersion_real
_atom_type_scat_dispersion_imag
_atom_type_scat_source
C C 0.0033 0.0016 'International Tables Vol C Tables 4.2.6.8 and 6.1.1.4'
H H 0.0000 0.0000 'International Tables Vol C Tables 4.2.6.8 and 6.1.1.4'
N N 0.0061 0.0033 'International Tables Vol C Tables 4.2.6.8 and 6.1.1.4'
O O 0.0106 0.0060 'International Tables Vol C Tables 4.2.6.8 and 6.1.1.4'
F F 0.0171 0.0103 'International Tables Vol C Tables 4.2.6.8 and 6.1.1.4'
S S 0.1246 0.1234 'International Tables Vol C Tables 4.2.6.8 and 6.1.1.4'

loop_
_geom_angle_atom_site_label_1
_geom_angle_atom_site_label_2
_geom_angle_atom_site_label_3
_geom_angle
O5 S1 O4 118.64(9)
O5 S1 C16 109.53(10)
O4 S1 C16 107.94(10)
O5 S1 C15 108.66(9)
O4 S1 C15 105.69(9)
C16 S1 C15 105.59(9)
O6 S2 O7 119.06(10)
O6 S2 C22 108.56(9)
O7 S2 C22 109.19(10)
O6 S2 C15 103.92(9)
O7 S2 C15 107.54(10)
C22 S2 C15 108.01(9)
C9 O3 C10 120.68(17)
C1 N1 C9 121.63(17)
C1 N1 C8 109.31(17)
C9 N1 C8 124.13(17)
O1 C1 N1 127.2(2)
O1 C1 C2 125.24(19)
N1 C1 C2 107.43(17)
F2 C2 C3 113.02(16)
F2 C2 C14 108.09(16)
C3 C2 C14 112.32(18)
F2 C2 C1 106.36(17)
C3 C2 C1 102.97(17)
C14 C2 C1 113.98(16)
C4 C3 C8 121.3(2)
C4 C3 C2 129.9(2)
C8 C3 C2 108.51(18)
C3 C4 C5 118.6(2)
C3 C4 H4 120.7
C5 C4 H4 120.7
C4 C5 C6 120.4(2)
C4 C5 H5 119.8
C6 C5 H5 119.8
C7 C6 C5 120.1(2)
C7 C6 H6 119.9
C5 C6 H6 119.9
F1 C7 C6 118.85(19)
F1 C7 C8 120.74(19)
C6 C7 C8 120.4(2)
C7 C8 C3 119.0(2)
C7 C8 N1 130.0(2)
C3 C8 N1 110.67(18)
O2 C9 O3 129.6(2)
O2 C9 N1 122.55(18)
O3 C9 N1 107.85(18)
O3 C10 C11 108.74(18)
O3 C10 C12 110.0(2)
C11 C10 C12 113.1(2)
O3 C10 C13 101.36(18)
C11 C10 C13 111.1(2)
C12 C10 C13 111.9(2)
C10 C11 H11A 109.5
C10 C11 H11B 109.5
H11A C11 H11B 109.5
C10 C11 H11C 109.5
H11A C11 H11C 109.5
H11B C11 H11C 109.5
C10 C12 H12A 109.5
C10 C12 H12B 109.5
H12A C12 H12B 109.5
C10 C12 H12C 109.5
H12A C12 H12C 109.5
H12B C12 H12C 109.5
C10 C13 H13A 109.5
C10 C13 H13B 109.5
H13A C13 H13B 109.5
C10 C13 H13C 109.5
H13A C13 H13C 109.5
H13B C13 H13C 109.5
C2 C14 C15 114.65(17)
C2 C14 H14A 108.6
C15 C14 H14A 108.6
C2 C14 H14B 108.6
C15 C14 H14B 108.6
H14A C14 H14B 107.6
C14 C15 S1 110.78(14)
C14 C15 S2 106.28(13)
S1 C15 S2 114.67(10)
C14 C15 H15 108.3
S1 C15 H15 108.3
S2 C15 H15 108.3
C21 C16 C17 122.4(2)
C21 C16 S1 119.03(17)
C17 C16 S1 118.51(16)
C16 C17 C18 118.0(2)
C16 C17 H17 121.0
C18 C17 H17 121.0
C19 C18 C17 120.7(2)
C19 C18 H18 119.7
C17 C18 H18 119.7
C18 C19 C20 120.5(2)
C18 C19 H19 119.8
C20 C19 H19 119.8
C19 C20 C21 120.0(2)
C19 C20 H20 120.0
C21 C20 H20 120.0
C16 C21 C20 118.4(2)
C16 C21 H21 120.8
C20 C21 H21 120.8
C23 C22 C27 122.2(2)
C23 C22 S2 118.87(17)
C27 C22 S2 118.84(16)
C22 C23 C24 118.6(2)
C22 C23 H23 120.7
C24 C23 H23 120.7
C25 C24 C23 119.8(2)
C25 C24 H24 120.1
C23 C24 H24 120.1
C26 C25 C24 121.2(2)
C26 C25 H25 119.4
C24 C25 H25 119.4
C25 C26 C27 120.1(2)
C25 C26 H26 120.0
C27 C26 H26 120.0
C22 C27 C26 118.2(2)
C22 C27 H27 120.9
C26 C27 H27 120.9

loop_
_geom_bond_atom_site_label_1
_geom_bond_atom_site_label_2
_geom_bond_distance
S1 O5 1.4337(16)
S1 O4 1.4337(16)
S1 C16 1.772(2)
S1 C15 1.8277(19)
S2 O6 1.4283(15)
S2 O7 1.4295(16)
S2 C22 1.756(2)
S2 C15 1.831(2)
F1 C7 1.352(2)
F2 C2 1.396(2)
O3 C9 1.322(2)
O3 C10 1.478(3)
O1 C1 1.199(3)
O2 C9 1.195(2)
N1 C1 1.400(3)
N1 C9 1.422(3)
N1 C8 1.422(3)
C1 C2 1.540(3)
C2 C3 1.499(3)
C2 C14 1.527(3)
C3 C4 1.385(3)
C3 C8 1.391(3)
C4 C5 1.388(3)
C4 H4 0.9500
C5 C6 1.390(3)
C5 H5 0.9500
C6 C7 1.376(3)
C6 H6 0.9500
C7 C8 1.383(3)
C10 C11 1.510(3)
C10 C12 1.518(3)
C10 C13 1.522(3)
C11 H11A 0.9800
C11 H11B 0.9800
C11 H11C 0.9800
C12 H12A 0.9800
C12 H12B 0.9800
C12 H12C 0.9800
C13 H13A 0.9800
C13 H13B 0.9800
C13 H13C 0.9800
C14 C15 1.546(3)
C14 H14A 0.9900
C14 H14B 0.9900
C15 H15 1.0000
C16 C21 1.380(3)
C16 C17 1.385(3)
C17 C18 1.386(3)
C17 H17 0.9500
C18 C19 1.376(3)
C18 H18 0.9500
C19 C20 1.384(3)
C19 H19 0.9500
C20 C21 1.390(3)
C20 H20 0.9500
C21 H21 0.9500
C22 C23 1.385(3)
C22 C27 1.390(3)
C23 C24 1.388(3)
C23 H23 0.9500
C24 C25 1.386(4)
C24 H24 0.9500
C25 C26 1.374(3)
C25 H25 0.9500
C26 C27 1.393(3)
C26 H26 0.9500
C27 H27 0.9500
